data_2205979
loop_
_publ_author_name
'Gong, Ya-Qiong'
'Wang, Rui-Hu'
'Lou, Ben-Yong'
'Hong, Mao-Chun'

_publ_section_title
;
 <i>catena</i>-Poly[[dimethyltin(IV)]-\m-benzene-1,4-dicarboxylato]
;
_journal_issue 6
_journal_name_full 'Acta Crystallographica Section E'
_journal_page_first m1226
_journal_page_last m1227
_journal_paper_doi 10.1107/S1600536805016466
_journal_volume 61
_journal_year 2005
_chemical_formula_iupac '[Sn (C H3)2 (C8 H4 O4)]'
_chemical_formula_moiety 'C10 H10 O4 Sn'
_chemical_formula_sum 'C10 H10 O4 Sn'
_chemical_formula_weight 312.87
_chemical_name_systematic
;
catena-Poly[[dimethyltin(IV)]-\m-benzene-1,4-dicarboxylato]
;
_space_group_IT_number 14
_symmetry_cell_setting monoclinic
_symmetry_space_group_name_Hall '-P 2ybc'
_symmetry_space_group_name_H-M 'P 1 21/c 1'
_atom_sites_solution_hydrogens geom
_atom_sites_solution_primary direct
_atom_sites_solution_secondary difmap
_audit_creation_method SHELXL-97
_cell_angle_alpha 90.00
_cell_angle_beta 98.0450(10)
_cell_angle_gamma 90.00
_cell_formula_units_Z 4
_cell_length_a 10.0617(4)
_cell_length_b 14.6001(6)
_cell_length_c 7.5491(3)
_cell_measurement_reflns_used 1335
_cell_measurement_temperature 173(2)
_cell_measurement_theta_max 25.02
_cell_measurement_theta_min 2.20
_cell_volume 1098.06(8)
_computing_cell_refinement 'SMART and SAINT (Siemens, 1994)'
_computing_data_collection 'SMART (Siemens, 1994)'
_computing_data_reduction 'SHELXTL (Sheldrick, 1997b)'
_computing_molecular_graphics SHELXTL
_computing_publication_material SHELXTL
_computing_structure_refinement 'SHELXL97 (Sheldrick, 1997a)'
_computing_structure_solution 'SHELXS97 (Sheldrick, 1997a)'
_diffrn_ambient_temperature 173(2)
_diffrn_measured_fraction_theta_full 0.991
_diffrn_measured_fraction_theta_max 0.991
_diffrn_measurement_device_type 'Bruker SMART CCD area-detector'
_diffrn_measurement_method \w
_diffrn_radiation_monochromator graphite
_diffrn_radiation_source 'fine-focus sealed tube'
_diffrn_radiation_type MoK\a
_diffrn_radiation_wavelength 0.71073
_diffrn_reflns_av_R_equivalents 0.0241
_diffrn_reflns_av_sigmaI/netI 0.0390
_diffrn_reflns_limit_h_max 11
_diffrn_reflns_limit_h_min -7
_diffrn_reflns_limit_k_max 8
_diffrn_reflns_limit_k_min -17
_diffrn_reflns_limit_l_max 8
_diffrn_reflns_limit_l_min -8
_diffrn_reflns_number 3646
_diffrn_reflns_theta_full 25.02
_diffrn_reflns_theta_max 25.02
_diffrn_reflns_theta_min 2.04
_diffrn_standards_decay_% 0
_diffrn_standards_interval_count 0
_diffrn_standards_number 0
_exptl_absorpt_coefficient_mu 2.317
_exptl_absorpt_correction_T_max 0.396
_exptl_absorpt_correction_T_min 0.241
_exptl_absorpt_correction_type empirical
_exptl_absorpt_process_details '(SADABS; Sheldrick, 1996)'
_exptl_crystal_colour colorless
_exptl_crystal_density_diffrn 1.893
_exptl_crystal_density_method 'not measured'
_exptl_crystal_description block
_exptl_crystal_F_000 608
_exptl_crystal_size_max 0.60
_exptl_crystal_size_mid 0.45
_exptl_crystal_size_min 0.40
_refine_diff_density_max 0.685
_refine_diff_density_min -1.097
_refine_ls_extinction_method none
_refine_ls_goodness_of_fit_ref 0.983
_refine_ls_hydrogen_treatment constr
_refine_ls_matrix_type full
_refine_ls_number_parameters 136
_refine_ls_number_reflns 1910
_refine_ls_number_restraints 0
_refine_ls_restrained_S_all 0.983
_refine_ls_R_factor_all 0.0411
_refine_ls_R_factor_gt 0.0315
_refine_ls_shift/su_max 0.001
_refine_ls_shift/su_mean 0.000
_refine_ls_structure_factor_coef Fsqd
_refine_ls_weighting_details 'calc w = 1/[\s^2^(Fo^2^)+(0.0504P)^2^] where P = (Fo^2^+2Fc^2^)/3'
_refine_ls_weighting_scheme calc
_refine_ls_wR_factor_gt 0.0761
_refine_ls_wR_factor_ref 0.0802
_reflns_number_gt 1568
_reflns_number_total 1910
_reflns_threshold_expression I>2\s(I)
_cod_data_source_file hk6012.cif
_cod_data_source_block I
_cod_depositor_comments
;
The following automatic conversions were performed:
'_symmetry_cell_setting' value 'Monoclinic' changed to 'monoclinic'
according to '/home/saulius/struct/CIF-dictionaries/cif_core.dic'
dictionary named 'cif_core.dic' version 2.4.1 from 2010-06-29.

Automatic conversion script
Id: cif_fix_enum 1527 2010-12-29 10:47:43Z saulius 

The following automatic conversions were performed:

'_symmetry_cell_setting' value 'Monoclinic' changed to 'monoclinic'
according to /home/saulius/struct/CIF-dictionaries/cif_core.dic
dictionary named 'cif_core.dic' version 2.4.1 from 2010-06-29.

Automatic conversion script
Id: cif_fix_values 1715 2011-07-08 13:25:40Z adriana 
;
_cod_original_sg_symbol_H-M P21/c
_cod_database_code 2205979

loop_
_symmetry_equiv_pos_as_xyz
'x, y, z'
'-x, y+1/2, -z+1/2'
'-x, -y, -z'
'x, -y-1/2, z-1/2'

loop_
_atom_site_label
_atom_site_fract_x
_atom_site_fract_y
_atom_site_fract_z
_atom_site_U_iso_or_equiv
_atom_site_adp_type
_atom_site_calc_flag
_atom_site_refinement_flags
_atom_site_occupancy
_atom_site_type_symbol
Sn 0.84024(2) 0.606011(19) 0.40852(4) 0.03117(14) Uani d . 1 Sn
O1 0.5993(3) 0.5724(2) 0.2929(5) 0.0526(9) Uani d . 1 O
O2 0.6922(3) 0.7089(2) 0.3298(4) 0.0414(7) Uani d . 1 O
O3 -0.0175(3) 0.7826(2) -0.0396(4) 0.0418(7) Uani d . 1 O
O4 0.0774(3) 0.9159(2) 0.0258(5) 0.0433(8) Uani d . 1 O
C1 0.7912(5) 0.5785(4) 0.6629(7) 0.0523(13) Uani d . 1 C
C2 0.8780(5) 0.5633(4) 0.1558(6) 0.0510(12) Uani d . 1 C
C3 0.5889(4) 0.6572(3) 0.2815(6) 0.0402(11) Uani d . 1 C
C4 0.4593(4) 0.7024(3) 0.2111(6) 0.0338(10) Uani d . 1 C
C5 0.4474(4) 0.7967(3) 0.2134(6) 0.0388(10) Uani d . 1 C
C6 0.3265(4) 0.8378(3) 0.1480(6) 0.0402(11) Uani d . 1 C
C7 0.2166(4) 0.7844(3) 0.0830(5) 0.0327(9) Uani d . 1 C
C8 0.0869(4) 0.8305(3) 0.0209(6) 0.0354(10) Uani d . 1 C
C9 0.2280(4) 0.6900(3) 0.0812(6) 0.0387(10) Uani d . 1 C
C10 0.3496(4) 0.6497(3) 0.1443(7) 0.0421(11) Uani d . 1 C
H1A 0.8712 0.5859 0.7520 0.078 Uiso calc R 1 H
H1B 0.7580 0.5156 0.6668 0.078 Uiso calc R 1 H
H1C 0.7214 0.6212 0.6893 0.078 Uiso calc R 1 H
H2A 0.9745 0.5675 0.1495 0.076 Uiso calc R 1 H
H2B 0.8290 0.6027 0.0639 0.076 Uiso calc R 1 H
H2C 0.8484 0.4998 0.1357 0.076 Uiso calc R 1 H
H5 0.5223 0.8333 0.2600 0.047 Uiso calc R 1 H
H6 0.3189 0.9027 0.1476 0.048 Uiso calc R 1 H
H9 0.1528 0.6531 0.0369 0.046 Uiso calc R 1 H
H10 0.3580 0.5849 0.1417 0.051 Uiso calc R 1 H

loop_
_atom_site_aniso_label
_atom_site_aniso_U_11
_atom_site_aniso_U_22
_atom_site_aniso_U_33
_atom_site_aniso_U_12
_atom_site_aniso_U_13
_atom_site_aniso_U_23
Sn 0.01986(19) 0.0341(2) 0.03721(19) 0.00007(12) -0.00434(12) 0.00055(13)
O1 0.0311(18) 0.0364(18) 0.086(3) 0.0034(14) -0.0066(17) 0.0093(17)
O2 0.0236(15) 0.0380(17) 0.0591(19) 0.0009(13) -0.0070(14) 0.0054(14)
O3 0.0252(15) 0.0415(17) 0.0550(19) 0.0021(14) -0.0070(14) -0.0005(14)
O4 0.0297(17) 0.0356(18) 0.061(2) 0.0036(13) -0.0055(15) 0.0020(15)
C1 0.050(3) 0.063(3) 0.046(3) 0.015(3) 0.015(2) 0.005(2)
C2 0.047(3) 0.064(3) 0.040(3) 0.004(2) 0.000(2) -0.001(2)
C3 0.028(2) 0.043(3) 0.048(3) 0.003(2) 0.001(2) 0.005(2)
C4 0.022(2) 0.042(3) 0.036(2) 0.0011(18) -0.0014(17) 0.0088(19)
C5 0.022(2) 0.041(3) 0.051(3) -0.0024(18) -0.0057(18) -0.004(2)
C6 0.029(2) 0.033(2) 0.056(3) 0.0009(19) -0.004(2) 0.002(2)
C7 0.026(2) 0.039(2) 0.032(2) 0.0041(19) -0.0006(17) 0.0050(18)
C8 0.024(2) 0.045(3) 0.036(2) 0.003(2) 0.0000(18) 0.0068(19)
C9 0.029(2) 0.037(2) 0.047(3) -0.001(2) -0.0049(19) 0.003(2)
C10 0.032(2) 0.032(2) 0.060(3) -0.001(2) -0.003(2) 0.003(2)

loop_
_atom_type_symbol
_atom_type_description
_atom_type_scat_dispersion_real
_atom_type_scat_dispersion_imag
_atom_type_scat_source
C C 0.0033 0.0016 'International Tables Vol C Tables 4.2.6.8 and 6.1.1.4'
H H 0.0000 0.0000 'International Tables Vol C Tables 4.2.6.8 and 6.1.1.4'
O O 0.0106 0.0060 'International Tables Vol C Tables 4.2.6.8 and 6.1.1.4'
Sn Sn -0.6537 1.4246 'International Tables Vol C Tables 4.2.6.8 and 6.1.1.4'

loop_
_geom_angle_atom_site_label_1
_geom_angle_atom_site_label_2
_geom_angle_atom_site_label_3
_geom_angle_site_symmetry_1
_geom_angle_site_symmetry_3
_geom_angle
_geom_angle_publ_flag
C1 Sn C2 . . 151.4(2) yes
C1 Sn O2 . . 98.36(17) ?
C2 Sn O2 . . 99.44(17) ?
C1 Sn O3 . 4_676 102.30(18) ?
C2 Sn O3 . 4_676 100.90(17) ?
O2 Sn O3 . 4_676 86.54(12) ?
C1 Sn O4 . 4_676 89.20(17) ?
C2 Sn O4 . 4_676 89.92(16) ?
O2 Sn O4 . 4_676 142.90(11) ?
O3 Sn O4 4_676 4_676 56.38(11) ?
C1 Sn O1 . . 86.63(18) ?
C2 Sn O1 . . 85.09(17) ?
O2 Sn O1 . . 55.89(10) ?
O3 Sn O1 4_676 . 142.39(11) ?
O4 Sn O1 4_676 . 161.21(12) ?
C8 O4 Sn . 4_475 86.2(2) ?
C3 O1 Sn . . 84.1(3) ?
C8 O3 Sn . 4_475 98.1(3) ?
C3 O2 Sn . . 99.7(3) ?
O1 C3 O2 . . 120.3(4) ?
O1 C3 C4 . . 121.7(4) ?
O2 C3 C4 . . 118.0(4) ?
C5 C6 C7 . . 120.0(4) ?
C5 C6 H6 . . 120.0 ?
C7 C6 H6 . . 120.0 ?
C10 C4 C5 . . 119.6(4) ?
C10 C4 C3 . . 119.8(4) ?
C5 C4 C3 . . 120.6(4) ?
C4 C5 C6 . . 120.0(4) ?
C4 C5 H5 . . 120.0 ?
C6 C5 H5 . . 120.0 ?
C9 C7 C6 . . 120.1(4) ?
C9 C7 C8 . . 121.3(4) ?
C6 C7 C8 . . 118.6(4) ?
O4 C8 O3 . . 119.2(4) ?
O4 C8 C7 . . 120.7(4) ?
O3 C8 C7 . . 120.1(4) ?
C10 C9 C7 . . 119.5(4) ?
C10 C9 H9 . . 120.3 ?
C7 C9 H9 . . 120.3 ?
C9 C10 C4 . . 120.8(4) ?
C9 C10 H10 . . 119.6 ?
C4 C10 H10 . . 119.6 ?
Sn C2 H2A . . 109.5 ?
Sn C2 H2B . . 109.5 ?
H2A C2 H2B . . 109.5 ?
Sn C2 H2C . . 109.5 ?
H2A C2 H2C . . 109.5 ?
H2B C2 H2C . . 109.5 ?
Sn C1 H1A . . 109.5 ?
Sn C1 H1B . . 109.5 ?
H1A C1 H1B . . 109.5 ?
Sn C1 H1C . . 109.5 ?
H1A C1 H1C . . 109.5 ?
H1B C1 H1C . . 109.5 ?

loop_
_geom_bond_atom_site_label_1
_geom_bond_atom_site_label_2
_geom_bond_site_symmetry_2
_geom_bond_distance
_geom_bond_publ_flag
Sn C1 . 2.087(5) yes
Sn C2 . 2.092(5) yes
Sn O2 . 2.140(3) yes
Sn O3 4_676 2.165(3) yes
Sn O4 4_676 2.447(3) yes
Sn O1 . 2.507(3) yes
O4 C8 . 1.251(6) ?
O4 Sn 4_475 2.447(3) ?
O1 C3 . 1.244(6) ?
O3 C8 . 1.292(5) ?
O3 Sn 4_475 2.165(3) ?
O2 C3 . 1.295(5) ?
C3 C4 . 1.492(6) ?
C6 C5 . 1.384(6) ?
C6 C7 . 1.386(6) ?
C6 H6 . 0.9500 ?
C4 C10 . 1.381(6) ?
C4 C5 . 1.382(6) ?
C5 H5 . 0.9500 ?
C7 C9 . 1.384(6) ?
C7 C8 . 1.485(6) ?
C9 C10 . 1.381(6) ?
C9 H9 . 0.9500 ?
C10 H10 . 0.9500 ?
C2 H2A . 0.9800 ?
C2 H2B . 0.9800 ?
C2 H2C . 0.9800 ?
C1 H1A . 0.9800 ?
C1 H1B . 0.9800 ?
C1 H1C . 0.9800 ?

loop_
_geom_torsion_atom_site_label_1
_geom_torsion_atom_site_label_2
_geom_torsion_atom_site_label_3
_geom_torsion_atom_site_label_4
_geom_torsion
_geom_torsion_publ_flag
C10 C4 C3 O1 -4.8(7) yes
C9 C7 C8 O3 -1.3(6) yes
